data_4506469
loop_
_publ_author_name
'Zhu, Xia'
'Sun, Peng-Peng'
'Ding, Jian-Gang'
'Li, Bao-Long'
'Li, Hai-Yan'

_publ_section_title
;
 Tuning Cobalt Coordination Architectures by
 Bis(1,2,4-triazol-1-ylmethyl)benzene Position Isomers and
 5-Nitroisophthalate
;
_journal_issue 8
_journal_name_full 'Crystal Growth &amp; Design'
_journal_page_first 3992
_journal_paper_doi 10.1021/cg300465r
_journal_volume 12
_journal_year 2012
_chemical_formula_moiety 'C20 H15 Co N7 O6'
_chemical_formula_sum 'C20 H15 Co N7 O6'
_chemical_formula_weight 508.32
_chemical_name_systematic
; 
 ? 
;
_space_group_IT_number 14
_symmetry_cell_setting monoclinic
_symmetry_space_group_name_Hall '-P 2ybc'
_symmetry_space_group_name_H-M 'P 1 21/c 1'
_atom_sites_solution_hydrogens geom
_atom_sites_solution_primary direct
_atom_sites_solution_secondary difmap
_audit_creation_method SHELXL-97
_cell_angle_alpha 90.00
_cell_angle_beta 108.736(6)
_cell_angle_gamma 90.00
_cell_formula_units_Z 4
_cell_length_a 10.323(3)
_cell_length_b 20.812(5)
_cell_length_c 10.166(3)
_cell_measurement_reflns_used 7022
_cell_measurement_temperature 293(2)
_cell_measurement_theta_max 25.3491
_cell_measurement_theta_min 3.1339
_cell_volume 2068.3(10)
_computing_cell_refinement 'CrystalClear (Rigaku Corp., 2000)'
_computing_data_collection 'CrystalClear (Rigaku Corp., 2000)'
_computing_data_reduction 'CrystalClear (Rigaku Corp., 2000)'
_computing_molecular_graphics 'Bruker SHELXTL'
_computing_publication_material 'Bruker SHELXTL'
_computing_structure_refinement 'SHELXL-97 (Sheldrick, 1997)'
_computing_structure_solution 'SHELXS-97 (Sheldrick, 1990)'
_diffrn_ambient_temperature 293(2)
_diffrn_detector_area_resol_mean 7.31
_diffrn_measured_fraction_theta_full 0.998
_diffrn_measured_fraction_theta_max 0.998
_diffrn_measurement_device_type 'Rigaku Mercury CCD'
_diffrn_measurement_method \w
_diffrn_radiation_monochromator graphite
_diffrn_radiation_source 'fine-focus sealed tube'
_diffrn_radiation_type MoK\a
_diffrn_radiation_wavelength 0.71070
_diffrn_reflns_av_R_equivalents 0.0470
_diffrn_reflns_av_sigmaI/netI 0.0363
_diffrn_reflns_limit_h_max 12
_diffrn_reflns_limit_h_min -11
_diffrn_reflns_limit_k_max 22
_diffrn_reflns_limit_k_min -25
_diffrn_reflns_limit_l_max 12
_diffrn_reflns_limit_l_min -12
_diffrn_reflns_number 19383
_diffrn_reflns_theta_full 25.34
_diffrn_reflns_theta_max 25.34
_diffrn_reflns_theta_min 3.13
_diffrn_standards_decay_% 0
_diffrn_standards_interval_count 0
_diffrn_standards_interval_time 0
_diffrn_standards_number 0
_exptl_absorpt_coefficient_mu 0.886
_exptl_absorpt_correction_T_max 0.7769
_exptl_absorpt_correction_T_min 0.7409
_exptl_absorpt_correction_type multi-scan
_exptl_absorpt_process_details 'Jacobson, R. (1998) Private communication'
_exptl_crystal_colour pink
_exptl_crystal_density_diffrn 1.632
_exptl_crystal_density_method 'not measured'
_exptl_crystal_description Block
_exptl_crystal_F_000 1036
_exptl_crystal_size_max 0.36
_exptl_crystal_size_mid 0.34
_exptl_crystal_size_min 0.30
_refine_diff_density_max 0.318
_refine_diff_density_min -0.402
_refine_diff_density_rms 0.067
_refine_ls_extinction_method none
_refine_ls_goodness_of_fit_ref 1.078
_refine_ls_hydrogen_treatment constr
_refine_ls_matrix_type full
_refine_ls_number_parameters 307
_refine_ls_number_reflns 3769
_refine_ls_number_restraints 0
_refine_ls_restrained_S_all 1.078
_refine_ls_R_factor_all 0.0657
_refine_ls_R_factor_gt 0.0534
_refine_ls_shift/su_max 0.000
_refine_ls_shift/su_mean 0.000
_refine_ls_structure_factor_coef Fsqd
_refine_ls_weighting_details 'calc w=1/[\s^2^(Fo^2^)+(0.0544P)^2^+2.1826P] where P=(Fo^2^+2Fc^2^)/3'
_refine_ls_weighting_scheme calc
_refine_ls_wR_factor_gt 0.1187
_refine_ls_wR_factor_ref 0.1252
_reflns_number_gt 3255
_reflns_number_total 3769
_reflns_threshold_expression >2sigma(I)
_cod_data_source_file cg300465r_si_001.cif
_cod_data_source_block Co-obtz-NO2-1,3-bdc
_cod_depositor_comments
;
The following automatic conversions were performed:

'_symmetry_cell_setting' value 'Monoclinic' changed to 'monoclinic'
according to /home/saulius/struct/CIF-dictionaries/cif_core.dic
dictionary named 'cif_core.dic' version 2.4.2 from
2011-04-26.

'_exptl_absorpt_correction_type' value 'Multi-scan'
changed to 'multi-scan' according to
/home/saulius/struct/CIF-dictionaries/cif_core.dic dictionary named
'cif_core.dic' version 2.4.2 from 2011-04-26.

Automatic conversion script
Id: cif_fix_values 1891 2012-01-12 08:04:46Z andrius 
;
_cod_original_cell_volume 2068.4(9)
_cod_original_sg_symbol_Hall '-P 2ybc '
_cod_original_sg_symbol_H-M P21/c
_cod_database_code 4506469

loop_
_symmetry_equiv_pos_as_xyz
'x, y, z'
'-x, y+1/2, -z+1/2'
'-x, -y, -z'
'x, -y-1/2, z-1/2'

loop_
_atom_site_label
_atom_site_type_symbol
_atom_site_fract_x
_atom_site_fract_y
_atom_site_fract_z
_atom_site_U_iso_or_equiv
_atom_site_adp_type
_atom_site_occupancy
_atom_site_symmetry_multiplicity
_atom_site_calc_flag
_atom_site_refinement_flags
Co1 Co 0.84104(4) 0.58634(2) -0.02163(4) 0.03225(17) Uani 1 1 d .
O1 O 0.9573(3) 0.57203(12) 0.1714(2) 0.0434(6) Uani 1 1 d .
O2 O 0.7632(3) 0.57723(13) 0.2205(3) 0.0493(7) Uani 1 1 d .
O3 O 0.9802(3) 0.59522(13) 0.8807(2) 0.0454(6) Uani 1 1 d .
O4 O 0.7831(3) 0.60380(13) 0.7135(3) 0.0476(7) Uani 1 1 d .
O5 O 1.4016(3) 0.5955(2) 0.7435(3) 0.0870(12) Uani 1 1 d .
O6 O 1.3846(3) 0.54355(19) 0.5564(3) 0.0740(10) Uani 1 1 d .
N1 N 0.6352(3) 0.75408(14) 0.0094(3) 0.0388(7) Uani 1 1 d .
N2 N 0.7016(4) 0.77722(16) -0.0770(4) 0.0561(9) Uani 1 1 d .
N3 N 0.7549(3) 0.67425(14) -0.0249(3) 0.0389(7) Uani 1 1 d .
N4 N 0.4131(3) 0.93568(14) -0.2901(3) 0.0375(7) Uani 1 1 d .
N5 N 0.4177(3) 0.92537(15) -0.4208(3) 0.0430(7) Uani 1 1 d .
N6 N 0.2934(3) 1.01303(13) -0.4125(3) 0.0349(7) Uani 1 1 d .
N7 N 1.3347(3) 0.57244(19) 0.6329(3) 0.0541(9) Uani 1 1 d .
C1 C 0.3992(4) 0.79508(17) -0.0616(4) 0.0401(8) Uani 1 1 d .
C2 C 0.3666(4) 0.83840(16) -0.1726(4) 0.0364(8) Uani 1 1 d .
C3 C 0.2377(4) 0.83473(19) -0.2716(4) 0.0468(9) Uani 1 1 d .
H3A H 0.2146 0.8633 -0.3459 0.056 Uiso 1 1 calc R
C4 C 0.1434(4) 0.7895(2) -0.2621(5) 0.0580(11) Uani 1 1 d .
H4A H 0.0577 0.7879 -0.3296 0.070 Uiso 1 1 calc R
C5 C 0.1755(5) 0.7473(2) -0.1542(6) 0.0672(13) Uani 1 1 d .
H5A H 0.1124 0.7166 -0.1478 0.081 Uiso 1 1 calc R
C6 C 0.3033(5) 0.7506(2) -0.0542(5) 0.0598(12) Uani 1 1 d .
H6A H 0.3248 0.7219 0.0200 0.072 Uiso 1 1 calc R
C7 C 0.5374(4) 0.79453(19) 0.0498(4) 0.0460(9) Uani 1 1 d .
H7A H 0.5724 0.8381 0.0661 0.055 Uiso 1 1 calc R
H7B H 0.5277 0.7784 0.1356 0.055 Uiso 1 1 calc R
C8 C 0.4708(4) 0.88886(18) -0.1802(4) 0.0404(8) Uani 1 1 d .
H8A H 0.5043 0.9110 -0.0918 0.049 Uiso 1 1 calc R
H8B H 0.5480 0.8677 -0.1965 0.049 Uiso 1 1 calc R
C9 C 0.7722(4) 0.72733(18) -0.0927(4) 0.0498(10) Uani 1 1 d .
H9A H 0.8299 0.7285 -0.1466 0.060 Uiso 1 1 calc R
C10 C 0.6668(4) 0.69320(18) 0.0371(4) 0.0456(9) Uani 1 1 d .
H10A H 0.6320 0.6672 0.0922 0.055 Uiso 1 1 calc R
C11 C 0.3462(4) 0.97389(18) -0.4895(4) 0.0394(8) Uani 1 1 d .
H11A H 0.3327 0.9809 -0.5833 0.047 Uiso 1 1 calc R
C12 C 0.3400(3) 0.98717(17) -0.2867(3) 0.0371(8) Uani 1 1 d .
H12A H 0.3235 1.0030 -0.2080 0.044 Uiso 1 1 calc R
C13 C 0.9716(3) 0.57906(15) 0.4081(3) 0.0307(7) Uani 1 1 d .
C14 C 0.9070(3) 0.58803(15) 0.5067(3) 0.0315(7) Uani 1 1 d .
H14A H 0.8120 0.5907 0.4788 0.038 Uiso 1 1 calc R
C15 C 0.9820(3) 0.59315(15) 0.6467(3) 0.0312(7) Uani 1 1 d .
C16 C 1.1238(4) 0.58978(16) 0.6892(3) 0.0349(8) Uani 1 1 d .
H16A H 1.1754 0.5943 0.7823 0.042 Uiso 1 1 calc R
C17 C 1.1859(3) 0.57965(17) 0.5898(3) 0.0362(8) Uani 1 1 d .
C18 C 1.1127(4) 0.57364(16) 0.4500(3) 0.0353(8) Uani 1 1 d .
H18A H 1.1575 0.5661 0.3854 0.042 Uiso 1 1 calc R
C19 C 0.8890(4) 0.57570(16) 0.2560(3) 0.0362(8) Uani 1 1 d .
C20 C 0.9093(4) 0.59817(16) 0.7526(4) 0.0361(8) Uani 1 1 d .

loop_
_atom_site_aniso_label
_atom_site_aniso_U_11
_atom_site_aniso_U_22
_atom_site_aniso_U_33
_atom_site_aniso_U_23
_atom_site_aniso_U_13
_atom_site_aniso_U_12
Co1 0.0383(3) 0.0359(3) 0.0234(3) -0.00116(19) 0.01106(19) 0.0015(2)
O1 0.0570(16) 0.0546(16) 0.0205(12) -0.0008(11) 0.0150(11) -0.0030(12)
O2 0.0474(16) 0.0620(18) 0.0318(14) -0.0036(12) 0.0032(11) 0.0056(13)
O3 0.0565(16) 0.0599(17) 0.0239(13) -0.0003(11) 0.0187(11) -0.0003(13)
O4 0.0461(16) 0.0643(18) 0.0383(15) 0.0002(12) 0.0218(12) 0.0033(13)
O5 0.0444(17) 0.162(4) 0.049(2) -0.008(2) 0.0064(15) -0.010(2)
O6 0.0535(18) 0.128(3) 0.0483(18) 0.0166(18) 0.0269(15) 0.0322(19)
N1 0.0461(17) 0.0394(17) 0.0336(16) 0.0051(13) 0.0164(13) 0.0101(14)
N2 0.065(2) 0.0417(19) 0.074(3) 0.0181(17) 0.0385(19) 0.0088(17)
N3 0.0480(17) 0.0373(16) 0.0332(16) 0.0051(13) 0.0155(13) 0.0069(14)
N4 0.0426(17) 0.0399(16) 0.0313(16) 0.0060(13) 0.0137(13) 0.0045(14)
N5 0.0540(19) 0.0491(19) 0.0286(16) 0.0003(14) 0.0170(14) 0.0032(15)
N6 0.0396(16) 0.0377(16) 0.0259(15) 0.0029(12) 0.0085(12) 0.0006(13)
N7 0.0404(18) 0.088(3) 0.0342(19) 0.0170(18) 0.0127(15) 0.0088(18)
C1 0.046(2) 0.0358(19) 0.042(2) 0.0038(16) 0.0188(16) 0.0089(17)
C2 0.0398(19) 0.0358(19) 0.0362(19) -0.0012(15) 0.0161(15) 0.0034(15)
C3 0.046(2) 0.049(2) 0.043(2) -0.0012(18) 0.0120(18) 0.0057(19)
C4 0.041(2) 0.057(3) 0.070(3) -0.013(2) 0.011(2) -0.005(2)
C5 0.060(3) 0.050(3) 0.097(4) -0.001(3) 0.033(3) -0.010(2)
C6 0.068(3) 0.046(2) 0.071(3) 0.015(2) 0.030(2) 0.003(2)
C7 0.059(2) 0.046(2) 0.035(2) 0.0032(17) 0.0184(17) 0.0142(19)
C8 0.043(2) 0.043(2) 0.036(2) 0.0082(16) 0.0129(16) 0.0071(17)
C9 0.055(2) 0.043(2) 0.061(3) 0.0111(19) 0.032(2) 0.0092(19)
C10 0.062(2) 0.035(2) 0.047(2) 0.0108(17) 0.0280(19) 0.0141(18)
C11 0.045(2) 0.048(2) 0.0268(18) -0.0027(16) 0.0141(15) 0.0002(17)
C12 0.044(2) 0.042(2) 0.0276(18) 0.0013(15) 0.0150(15) 0.0039(17)
C13 0.0408(19) 0.0320(17) 0.0214(16) 0.0010(13) 0.0130(14) 0.0003(14)
C14 0.0334(18) 0.0338(18) 0.0274(17) -0.0005(14) 0.0096(14) 0.0022(14)
C15 0.0402(18) 0.0318(17) 0.0234(17) -0.0001(13) 0.0128(14) 0.0001(15)
C16 0.045(2) 0.0393(19) 0.0217(17) -0.0001(14) 0.0120(14) 0.0004(16)
C17 0.0330(17) 0.048(2) 0.0270(18) 0.0069(15) 0.0081(14) 0.0028(16)
C18 0.045(2) 0.0389(19) 0.0276(18) 0.0059(14) 0.0191(15) 0.0063(16)
C19 0.048(2) 0.0340(19) 0.0255(18) 0.0005(14) 0.0099(15) 0.0023(16)
C20 0.049(2) 0.0338(18) 0.0301(19) 0.0019(14) 0.0187(16) -0.0010(16)

loop_
_atom_type_symbol
_atom_type_description
_atom_type_scat_dispersion_real
_atom_type_scat_dispersion_imag
_atom_type_scat_source
C C 0.0033 0.0016 'International Tables Vol C Tables 4.2.6.8 and 6.1.1.4'
H H 0.0000 0.0000 'International Tables Vol C Tables 4.2.6.8 and 6.1.1.4'
N N 0.0061 0.0033 'International Tables Vol C Tables 4.2.6.8 and 6.1.1.4'
O O 0.0106 0.0060 'International Tables Vol C Tables 4.2.6.8 and 6.1.1.4'
Co Co 0.3494 0.9721 'International Tables Vol C Tables 4.2.6.8 and 6.1.1.4'

loop_
_geom_angle_atom_site_label_1
_geom_angle_atom_site_label_2
_geom_angle_atom_site_label_3
_geom_angle
_geom_angle_site_symmetry_1
_geom_angle_site_symmetry_3
O1 Co1 O3 101.77(11) . 1_554
O1 Co1 N6 110.47(11) . 2_644
O3 Co1 N6 115.50(11) 1_554 2_644
O1 Co1 N3 106.04(11) . .
O3 Co1 N3 106.82(11) 1_554 .
N6 Co1 N3 115.05(12) 2_644 .
O1 Co1 O4 157.23(10) . 1_554
O3 Co1 O4 55.51(9) 1_554 1_554
N6 Co1 O4 81.77(10) 2_644 1_554
N3 Co1 O4 84.43(10) . 1_554
C19 O1 Co1 111.7(2) . .
C20 O3 Co1 104.1(2) . 1_556
C10 N1 N2 109.7(3) . .
C10 N1 C7 129.5(3) . .
N2 N1 C7 120.6(3) . .
C9 N2 N1 102.3(3) . .
C10 N3 C9 103.0(3) . .
C10 N3 Co1 128.7(2) . .
C9 N3 Co1 128.3(2) . .
C12 N4 N5 110.7(3) . .
C12 N4 C8 128.3(3) . .
N5 N4 C8 120.6(3) . .
C11 N5 N4 102.0(3) . .
C12 N6 C11 102.9(3) . .
C12 N6 Co1 128.4(2) . 2_654
C11 N6 Co1 128.3(2) . 2_654
O5 N7 O6 123.6(4) . .
O5 N7 C17 117.8(3) . .
O6 N7 C17 118.5(3) . .
C6 C1 C2 119.2(4) . .
C6 C1 C7 118.5(4) . .
C2 C1 C7 122.3(3) . .
C3 C2 C1 118.4(3) . .
C3 C2 C8 121.9(3) . .
C1 C2 C8 119.6(3) . .
C4 C3 C2 121.3(4) . .
C4 C3 H3A 119.3 . .
C2 C3 H3A 119.3 . .
C5 C4 C3 120.2(4) . .
C5 C4 H4A 119.9 . .
C3 C4 H4A 119.9 . .
C4 C5 C6 119.2(4) . .
C4 C5 H5A 120.4 . .
C6 C5 H5A 120.4 . .
C1 C6 C5 121.7(4) . .
C1 C6 H6A 119.2 . .
C5 C6 H6A 119.2 . .
N1 C7 C1 111.3(3) . .
N1 C7 H7A 109.4 . .
C1 C7 H7A 109.4 . .
N1 C7 H7B 109.4 . .
C1 C7 H7B 109.4 . .
H7A C7 H7B 108.0 . .
N4 C8 C2 112.2(3) . .
N4 C8 H8A 109.2 . .
C2 C8 H8A 109.2 . .
N4 C8 H8B 109.2 . .
C2 C8 H8B 109.2 . .
H8A C8 H8B 107.9 . .
N2 C9 N3 114.7(3) . .
N2 C9 H9A 122.6 . .
N3 C9 H9A 122.6 . .
N1 C10 N3 110.3(3) . .
N1 C10 H10A 124.9 . .
N3 C10 H10A 124.9 . .
N5 C11 N6 114.6(3) . .
N5 C11 H11A 122.7 . .
N6 C11 H11A 122.7 . .
N4 C12 N6 109.7(3) . .
N4 C12 H12A 125.1 . .
N6 C12 H12A 125.1 . .
C14 C13 C18 119.5(3) . .
C14 C13 C19 120.2(3) . .
C18 C13 C19 120.3(3) . .
C13 C14 C15 120.8(3) . .
C13 C14 H14A 119.6 . .
C15 C14 H14A 119.6 . .
C16 C15 C14 120.0(3) . .
C16 C15 C20 120.1(3) . .
C14 C15 C20 119.8(3) . .
C17 C16 C15 118.2(3) . .
C17 C16 H16A 120.9 . .
C15 C16 H16A 120.9 . .
C16 C17 C18 122.6(3) . .
C16 C17 N7 119.2(3) . .
C18 C17 N7 118.2(3) . .
C17 C18 C13 118.8(3) . .
C17 C18 H18A 120.6 . .
C13 C18 H18A 120.6 . .
O2 C19 O1 124.3(3) . .
O2 C19 C13 119.7(3) . .
O1 C19 C13 116.1(3) . .
O4 C20 O3 122.1(3) . .
O4 C20 C15 119.6(3) . .
O3 C20 C15 118.3(3) . .

loop_
_geom_bond_atom_site_label_1
_geom_bond_atom_site_label_2
_geom_bond_distance
_geom_bond_site_symmetry_2
Co1 O1 1.967(2) .
Co1 O3 2.000(3) 1_554
Co1 N6 2.026(3) 2_644
Co1 N3 2.030(3) .
Co1 O4 2.590(3) 1_554
O1 C19 1.277(4) .
O2 C19 1.231(4) .
O3 C20 1.274(4) .
O3 Co1 2.000(2) 1_556
O4 C20 1.240(4) .
O5 N7 1.214(5) .
O6 N7 1.220(4) .
N1 C10 1.316(5) .
N1 N2 1.364(4) .
N1 C7 1.471(5) .
N2 C9 1.308(5) .
N3 C10 1.322(5) .
N3 C9 1.344(5) .
N4 C12 1.318(4) .
N4 N5 1.361(4) .
N4 C8 1.458(4) .
N5 C11 1.312(5) .
N6 C12 1.327(4) .
N6 C11 1.359(4) .
N6 Co1 2.026(3) 2_654
N7 C17 1.463(5) .
C1 C6 1.376(6) .
C1 C2 1.399(5) .
C1 C7 1.510(5) .
C2 C3 1.388(5) .
C2 C8 1.523(5) .
C3 C4 1.380(6) .
C3 H3A 0.9300 .
C4 C5 1.360(7) .
C4 H4A 0.9300 .
C5 C6 1.385(7) .
C5 H5A 0.9300 .
C6 H6A 0.9300 .
C7 H7A 0.9700 .
C7 H7B 0.9700 .
C8 H8A 0.9700 .
C8 H8B 0.9700 .
C9 H9A 0.9300 .
C10 H10A 0.9300 .
C11 H11A 0.9300 .
C12 H12A 0.9300 .
C13 C14 1.383(4) .
C13 C18 1.385(5) .
C13 C19 1.509(5) .
C14 C15 1.390(5) .
C14 H14A 0.9300 .
C15 C16 1.388(5) .
C15 C20 1.501(5) .
C16 C17 1.376(5) .
C16 H16A 0.9300 .
C17 C18 1.385(5) .
C18 H18A 0.9300 .

loop_
_geom_torsion_atom_site_label_1
_geom_torsion_atom_site_label_2
_geom_torsion_atom_site_label_3
_geom_torsion_atom_site_label_4
_geom_torsion
_geom_torsion_site_symmetry_1
O3 Co1 O1 C19 169.1(2) 1_554
N6 Co1 O1 C19 -67.7(3) 2_644
N3 Co1 O1 C19 57.5(3) .
O4 Co1 O1 C19 172.6(2) 1_554
C10 N1 N2 C9 -1.3(4) .
C7 N1 N2 C9 -177.2(3) .
O1 Co1 N3 C10 -65.6(3) .
O3 Co1 N3 C10 -173.5(3) 1_554
N6 Co1 N3 C10 56.9(4) 2_644
O4 Co1 N3 C10 135.1(3) 1_554
O1 Co1 N3 C9 115.6(3) .
O3 Co1 N3 C9 7.7(4) 1_554
N6 Co1 N3 C9 -122.0(3) 2_644
O4 Co1 N3 C9 -43.8(3) 1_554
C12 N4 N5 C11 1.1(4) .
C8 N4 N5 C11 174.5(3) .
C6 C1 C2 C3 0.0(5) .
C7 C1 C2 C3 178.9(3) .
C6 C1 C2 C8 178.7(3) .
C7 C1 C2 C8 -2.5(5) .
C1 C2 C3 C4 -0.2(6) .
C8 C2 C3 C4 -178.8(4) .
C2 C3 C4 C5 0.0(6) .
C3 C4 C5 C6 0.4(7) .
C2 C1 C6 C5 0.4(6) .
C7 C1 C6 C5 -178.5(4) .
C4 C5 C6 C1 -0.6(7) .
C10 N1 C7 C1 -93.6(4) .
N2 N1 C7 C1 81.3(4) .
C6 C1 C7 N1 91.9(4) .
C2 C1 C7 N1 -87.0(4) .
C12 N4 C8 C2 82.5(4) .
N5 N4 C8 C2 -89.6(4) .
C3 C2 C8 N4 7.2(5) .
C1 C2 C8 N4 -171.4(3) .
N1 N2 C9 N3 0.8(5) .
C10 N3 C9 N2 0.0(5) .
Co1 N3 C9 N2 179.1(3) .
N2 N1 C10 N3 1.5(5) .
C7 N1 C10 N3 176.8(3) .
C9 N3 C10 N1 -0.9(4) .
Co1 N3 C10 N1 -180.0(2) .
N4 N5 C11 N6 -1.8(4) .
C12 N6 C11 N5 1.9(4) .
Co1 N6 C11 N5 -171.7(2) 2_654
N5 N4 C12 N6 0.0(4) .
C8 N4 C12 N6 -172.7(3) .
C11 N6 C12 N4 -1.0(4) .
Co1 N6 C12 N4 172.6(2) 2_654
C18 C13 C14 C15 1.5(5) .
C19 C13 C14 C15 -178.0(3) .
C13 C14 C15 C16 0.5(5) .
C13 C14 C15 C20 -175.7(3) .
C14 C15 C16 C17 -1.7(5) .
C20 C15 C16 C17 174.5(3) .
C15 C16 C17 C18 0.9(5) .
C15 C16 C17 N7 -176.7(3) .
O5 N7 C17 C16 -23.5(6) .
O6 N7 C17 C16 156.3(4) .
O5 N7 C17 C18 158.8(4) .
O6 N7 C17 C18 -21.4(5) .
C16 C17 C18 C13 1.1(5) .
N7 C17 C18 C13 178.7(3) .
C14 C13 C18 C17 -2.2(5) .
C19 C13 C18 C17 177.3(3) .
Co1 O1 C19 O2 11.3(4) .
Co1 O1 C19 C13 -167.9(2) .
C14 C13 C19 O2 -4.2(5) .
C18 C13 C19 O2 176.2(3) .
C14 C13 C19 O1 175.1(3) .
C18 C13 C19 O1 -4.4(5) .
Co1 O3 C20 O4 9.4(4) 1_556
Co1 O3 C20 C15 -169.2(2) 1_556
C16 C15 C20 O4 177.1(3) .
C14 C15 C20 O4 -6.8(5) .
C16 C15 C20 O3 -4.3(5) .
C14 C15 C20 O3 171.9(3) .
